data_7713433
loop_
_publ_author_name
'Masuda, Syunya'
'Kusumoto, Sotaro'
'Okamura, Masaya'
'Hikichi, Shiro'
'Tokunaga, Ryuya'
'Hayami, Shinya'
'Kim, Yang'
'Koide, Yoshihiro'

_publ_section_title
;
 Thermosalient effect of naphthalene diimide and tetrachlorocobaltate
 hybrid and changes of color and magnetic property by ammonia vapor
;
_journal_name_full 'Dalton Transactions'
_journal_paper_doi 10.1039/D3DT01822A
_journal_year 2023
_chemical_formula_moiety 'Cl4 Co, 2(C12 H7 N2 O2), H2 O'
_chemical_formula_sum 'C24 H16 Cl4 Co N4 O5'
_chemical_formula_weight 641.14
_space_group_crystal_system triclinic
_space_group_IT_number 2
_space_group_name_Hall '-P 1'
_space_group_name_H-M_alt 'P -1'
_atom_sites_solution_hydrogens mixed
_audit_creation_date 2022-12-08
_audit_creation_method
;
Olex2 1.3
(compiled 2020.11.12 svn.r5f609507 for OlexSys, GUI svn.r6408)
;
_audit_update_record
;
2023-07-06 deposited with the CCDC.	2023-07-10 downloaded from the CCDC.
;
_cell_angle_alpha 106.092(10)
_cell_angle_beta 93.459(10)
_cell_angle_gamma 93.474(8)
_cell_formula_units_Z 2
_cell_length_a 9.6173(10)
_cell_length_b 9.7060(10)
_cell_length_c 14.232(2)
_cell_measurement_reflns_used 3340
_cell_measurement_temperature 300
_cell_measurement_theta_max 24.0400
_cell_measurement_theta_min 2.1240
_cell_volume 1270.0(3)
_computing_cell_refinement 'CrysAlisPro 1.171.41.93a (Rigaku OD, 2020)'
_computing_data_collection 'CrysAlisPro 1.171.41.93a (Rigaku OD, 2020)'
_computing_data_reduction 'CrysAlisPro 1.171.41.93a (Rigaku OD, 2020)'
_computing_molecular_graphics 'Olex2 1.3 (Dolomanov et al., 2009)'
_computing_publication_material 'Olex2 1.3 (Dolomanov et al., 2009)'
_computing_structure_refinement 'SHELXL 2018/3 (Sheldrick, 2015)'
_computing_structure_solution 'SHELXT  (Sheldrick, 2015)'
_diffrn_ambient_temperature 300.0
_diffrn_measured_fraction_theta_full 0.980
_diffrn_measured_fraction_theta_max 0.937
_diffrn_measurement_details
;
List of Runs (angles in degrees, time in seconds):

  # Type    Start    End  Width  t~exp~   \w     \q     \k     \f   Frames
#--------------------------------------------------------------------------
  1  \w   -100.00  80.00   0.50    5.00    --  -10.00  45.00  90.00  360
  2  \w    -70.00  50.00   0.50    5.00    --  -10.00  45.00   0.00  240
;
_diffrn_measurement_device 'abstract diffractometer'
_diffrn_measurement_device_type 'dtrek-CrysAlisPro-abstract goniometer imported rigaku-d*trek images'
_diffrn_measurement_method '\w scans'
_diffrn_radiation_type MoK\a
_diffrn_radiation_wavelength 0.71073
_diffrn_reflns_av_R_equivalents 0.0547
_diffrn_reflns_av_unetI/netI 0.0909
_diffrn_reflns_Laue_measured_fraction_full 0.980
_diffrn_reflns_Laue_measured_fraction_max 0.937
_diffrn_reflns_limit_h_max 11
_diffrn_reflns_limit_h_min -11
_diffrn_reflns_limit_k_max 11
_diffrn_reflns_limit_k_min -10
_diffrn_reflns_limit_l_max 17
_diffrn_reflns_limit_l_min -11
_diffrn_reflns_number 9791
_diffrn_reflns_point_group_measured_fraction_full 0.980
_diffrn_reflns_point_group_measured_fraction_max 0.937
_diffrn_reflns_theta_full 25.242
_diffrn_reflns_theta_max 26.370
_diffrn_reflns_theta_min 2.128
_exptl_absorpt_coefficient_mu 1.142
_exptl_absorpt_correction_T_max 1.00000
_exptl_absorpt_correction_T_min 0.66677
_exptl_absorpt_correction_type multi-scan
_exptl_absorpt_process_details
;
CrysAlisPro 1.171.41.93a (Rigaku Oxford Diffraction, 2020)
Empirical absorption correction using spherical harmonics,
implemented in SCALE3 ABSPACK scaling algorithm.
;
_exptl_crystal_density_diffrn 1.677
_exptl_crystal_description block
_exptl_crystal_F_000 646
_exptl_crystal_size_max 0.1
_exptl_crystal_size_mid 0.1
_exptl_crystal_size_min 0.01
_refine_diff_density_max 1.201
_refine_diff_density_min -0.867
_refine_diff_density_rms 0.146
_refine_ls_extinction_method none
_refine_ls_goodness_of_fit_ref 1.067
_refine_ls_hydrogen_treatment constr
_refine_ls_matrix_type full
_refine_ls_number_parameters 346
_refine_ls_number_reflns 4856
_refine_ls_number_restraints 0
_refine_ls_restrained_S_all 1.067
_refine_ls_R_factor_all 0.1594
_refine_ls_R_factor_gt 0.1016
_refine_ls_shift/su_max 0.003
_refine_ls_shift/su_mean 0.001
_refine_ls_structure_factor_coef Fsqd
_refine_ls_weighting_details 'w=1/[\s^2^(Fo^2^)+(0.1823P)^2^+1.1677P] where P=(Fo^2^+2Fc^2^)/3'
_refine_ls_weighting_scheme calc
_refine_ls_wR_factor_gt 0.2801
_refine_ls_wR_factor_ref 0.3324
_reflns_Friedel_coverage 0.000
_reflns_number_gt 2800
_reflns_number_total 4856
_reflns_threshold_expression 'I > 2\s(I)'
_cod_data_source_file d3dt01822a3.cif
_cod_data_source_block 220331_condi_autored
_cod_original_cell_volume 1269.9(3)
_cod_database_code 7713433
_shelx_shelxl_version_number 2018/3
_shelx_space_group_comment
;
The symmetry employed for this shelxl refinement is uniquely defined
by the following loop, which should always be used as a source of
symmetry information in preference to the above space-group names.
They are only intended as comments.
;
_shelx_estimated_absorpt_t_max 0.989
_shelx_estimated_absorpt_t_min 0.894
_olex2_refinement_description
;
1. Fixed Uiso
 At 1.2 times of:
  All C(H) groups, All N(H) groups
 At 1.5 times of:
  All O(H,H) groups
2.a Free rotating group:
 O5(H5A,H5B)
2.b Aromatic/amide H refined with riding coordinates:
 N1(H1), N3(H3A), C12(H12), C23(H23), C5(H5), C11(H11), C24(H24), C13(H13),
 C15(H15), C14(H14), C17(H17), C1(H1A), C2(H2), C3(H3)
;
_olex2_submission_special_instructions 'No special instructions were received'
_oxdiff_exptl_absorpt_empirical_details
;
Empirical correction (ABSPACK) includes:
- Absorption correction using spherical harmonics
- Frame scaling
- Detector area scaling
;

loop_
_space_group_symop_operation_xyz
'x, y, z'
'-x, -y, -z'

loop_
_atom_site_label
_atom_site_type_symbol
_atom_site_fract_x
_atom_site_fract_y
_atom_site_fract_z
_atom_site_U_iso_or_equiv
_atom_site_adp_type
_atom_site_occupancy
_atom_site_site_symmetry_order
_atom_site_calc_flag
_atom_site_refinement_flags_posn
_atom_site_refinement_flags_adp
_atom_site_refinement_flags_occupancy
_atom_site_disorder_assembly
_atom_site_disorder_group
Co1 Co 0.95460(12) 0.54232(12) 0.25670(9) 0.0543(5) Uani 1 1 d . . . . .
Cl3 Cl 1.1607(2) 0.4838(3) 0.31704(18) 0.0673(7) Uani 1 1 d . . . . .
Cl2 Cl 0.8289(3) 0.6060(3) 0.3888(2) 0.0754(8) Uani 1 1 d . . . . .
Cl4 Cl 0.9927(3) 0.7245(3) 0.1876(2) 0.0775(8) Uani 1 1 d . . . . .
Cl1 Cl 0.8524(4) 0.3537(3) 0.1393(2) 0.0926(10) Uani 1 1 d . . . . .
O1 O 0.4750(7) 0.3640(7) 0.1915(4) 0.0631(17) Uani 1 1 d . . . . .
O2 O 0.4939(8) 0.8370(7) 0.3684(4) 0.0678(18) Uani 1 1 d . . . . .
O3 O 0.8607(8) 0.9081(8) 0.7019(5) 0.0758(19) Uani 1 1 d . . . . .
N2 N 0.4922(7) 0.6001(8) 0.2828(5) 0.0508(17) Uani 1 1 d . . . . .
O4 O 1.3196(7) 0.9816(8) 0.8099(5) 0.0735(19) Uani 1 1 d . . . . .
N4 N 1.0912(8) 0.9323(7) 0.7559(5) 0.0507(17) Uani 1 1 d . . . . .
C8 C 0.4991(7) 0.5205(9) 0.4567(5) 0.0401(17) Uani 1 1 d . . . . .
N1 N 0.5732(9) 0.6750(9) 0.0504(6) 0.069(2) Uani 1 1 d . . . . .
H1 H 0.643469 0.676653 0.015973 0.083 Uiso 1 1 calc R U . . .
N3 N 1.1393(9) 0.7525(10) 0.5018(6) 0.073(2) Uani 1 1 d . . . . .
H3A H 1.131322 0.666022 0.463678 0.088 Uiso 1 1 calc R U . . .
C7 C 0.4978(8) 0.6671(9) 0.4615(6) 0.0438(18) Uani 1 1 d . . . . .
C9 C 0.4965(8) 0.4122(9) 0.3661(6) 0.0477(19) Uani 1 1 d . . . . .
C21 C 0.9098(9) 0.9502(9) 0.8728(7) 0.053(2) Uani 1 1 d . . . . .
C10 C 0.4879(8) 0.4525(10) 0.2715(6) 0.049(2) Uani 1 1 d . . . . .
C18 C 1.2004(10) 0.9733(9) 0.8300(7) 0.057(2) Uani 1 1 d . . . . .
C12 C 0.5001(8) 0.2313(9) 0.4502(6) 0.0476(19) Uani 1 1 d . . . . .
H12 H 0.500330 0.134678 0.448188 0.057 Uiso 1 1 calc R U . . .
C6 C 0.4944(9) 0.7125(10) 0.3682(6) 0.051(2) Uani 1 1 d . . . . .
C23 C 0.7732(10) 0.9433(10) 0.8941(7) 0.064(2) Uani 1 1 d . . . . .
H23 H 0.702659 0.922141 0.843345 0.076 Uiso 1 1 calc R U . . .
C5 C 0.5902(9) 0.6422(10) 0.1370(6) 0.054(2) Uani 1 1 d . . . . .
H5 H 0.677077 0.619864 0.158296 0.065 Uiso 1 1 calc R U . . .
C19 C 1.1596(9) 0.9972(9) 0.9323(7) 0.056(2) Uani 1 1 d . . . . .
C16 C 1.1250(9) 0.9126(9) 0.6573(7) 0.057(2) Uani 1 1 d . . . . .
C11 C 0.4977(9) 0.2701(10) 0.3632(6) 0.051(2) Uani 1 1 d . . . . .
H11 H 0.497016 0.199983 0.303401 0.061 Uiso 1 1 calc R U . . .
C4 C 0.4790(9) 0.6423(9) 0.1930(6) 0.050(2) Uani 1 1 d . . . . .
C24 C 0.7377(9) 0.9677(9) 0.9915(6) 0.053(2) Uani 1 1 d . . . . .
H24 H 0.644367 0.959989 1.004508 0.064 Uiso 1 1 calc R U . . .
C20 C 1.0176(9) 0.9875(9) 0.9507(7) 0.053(2) Uani 1 1 d . . . . .
C13 C 1.1775(10) 0.8573(12) 0.4641(7) 0.068(3) Uani 1 1 d . . . . .
H13 H 1.193919 0.836684 0.398142 0.081 Uiso 1 1 calc R U . . .
C15 C 1.1664(10) 1.0235(10) 0.6211(7) 0.059(2) Uani 1 1 d . . . . .
H15 H 1.177232 1.117261 0.661953 0.071 Uiso 1 1 calc R U . . .
C14 C 1.1927(11) 0.9952(13) 0.5218(8) 0.073(3) Uani 1 1 d . . . . .
H14 H 1.220041 1.069850 0.495939 0.088 Uiso 1 1 calc R U . . .
C17 C 1.1126(12) 0.7715(11) 0.5938(8) 0.070(3) Uani 1 1 d . . . . .
H17 H 1.086077 0.693512 0.616601 0.085 Uiso 1 1 calc R U . . .
C22 C 0.9472(10) 0.9287(10) 0.7720(7) 0.058(2) Uani 1 1 d . . . . .
C1 C 0.4463(13) 0.7050(11) 0.0178(7) 0.072(3) Uani 1 1 d . . . . .
H1A H 0.434249 0.724018 -0.042598 0.086 Uiso 1 1 calc R U . . .
C2 C 0.3393(11) 0.7069(16) 0.0729(7) 0.085(4) Uani 1 1 d . . . . .
H2 H 0.252472 0.729193 0.051473 0.102 Uiso 1 1 calc R U . . .
C3 C 0.3558(11) 0.6767(16) 0.1599(8) 0.088(4) Uani 1 1 d . . . . .
H3 H 0.279990 0.679887 0.197825 0.105 Uiso 1 1 calc R U . . .
O5 O 0.8257(13) 0.6217(13) -0.0371(10) 0.136(4) Uani 1 1 d G . . . .
H5A H 0.902586 0.612189 -0.007684 0.203 Uiso 1 1 d G U . . .
H5B H 0.836692 0.586229 -0.097610 0.203 Uiso 1 1 d G U . . .

loop_
_atom_site_aniso_label
_atom_site_aniso_U_11
_atom_site_aniso_U_22
_atom_site_aniso_U_33
_atom_site_aniso_U_23
_atom_site_aniso_U_13
_atom_site_aniso_U_12
Co1 0.0418(7) 0.0555(8) 0.0649(9) 0.0160(6) 0.0064(5) 0.0012(5)
Cl3 0.0426(12) 0.0819(16) 0.0745(16) 0.0151(12) 0.0069(11) 0.0125(11)
Cl2 0.0458(13) 0.0943(19) 0.0908(19) 0.0289(15) 0.0278(12) 0.0069(12)
Cl4 0.0761(18) 0.0669(15) 0.100(2) 0.0363(14) 0.0305(15) 0.0086(12)
Cl1 0.103(2) 0.0589(15) 0.101(2) 0.0106(13) -0.0374(18) -0.0038(14)
O1 0.082(5) 0.073(4) 0.031(3) 0.007(3) 0.019(3) 0.005(3)
O2 0.099(5) 0.058(4) 0.053(4) 0.023(3) 0.017(3) 0.005(3)
O3 0.062(4) 0.100(5) 0.063(4) 0.022(4) 0.012(4) -0.009(4)
N2 0.044(4) 0.072(5) 0.041(4) 0.023(3) 0.008(3) -0.002(3)
O4 0.054(4) 0.101(5) 0.066(4) 0.022(4) 0.022(3) -0.003(3)
N4 0.057(4) 0.049(4) 0.050(4) 0.016(3) 0.019(3) 0.002(3)
C8 0.020(3) 0.068(5) 0.030(4) 0.008(3) 0.010(3) 0.004(3)
N1 0.076(6) 0.075(5) 0.055(5) 0.018(4) 0.026(4) -0.013(4)
N3 0.075(6) 0.075(5) 0.059(5) -0.001(4) 0.017(4) 0.002(4)
C7 0.030(4) 0.061(5) 0.042(4) 0.017(4) 0.011(3) 0.002(3)
C9 0.034(4) 0.065(5) 0.047(5) 0.019(4) 0.010(3) 0.000(4)
C21 0.050(5) 0.056(5) 0.056(5) 0.020(4) 0.011(4) 0.000(4)
C10 0.031(4) 0.078(6) 0.041(5) 0.021(4) 0.018(3) 0.009(4)
C18 0.057(6) 0.058(5) 0.058(5) 0.018(4) 0.014(4) 0.002(4)
C12 0.038(4) 0.056(5) 0.044(5) 0.004(4) 0.008(3) 0.004(3)
C6 0.041(5) 0.069(6) 0.039(4) 0.011(4) 0.011(3) -0.002(4)
C23 0.051(5) 0.066(6) 0.071(6) 0.019(5) 0.000(5) -0.004(4)
C5 0.043(5) 0.071(6) 0.051(5) 0.021(4) 0.011(4) -0.008(4)
C19 0.055(5) 0.054(5) 0.061(6) 0.015(4) 0.020(4) 0.004(4)
C16 0.052(5) 0.052(5) 0.063(6) 0.011(4) 0.014(4) -0.002(4)
C11 0.055(5) 0.066(5) 0.032(4) 0.011(4) 0.015(4) 0.004(4)
C4 0.047(5) 0.061(5) 0.043(5) 0.015(4) 0.009(4) -0.003(4)
C24 0.043(5) 0.069(5) 0.047(5) 0.014(4) 0.020(4) 0.005(4)
C20 0.051(5) 0.047(5) 0.064(5) 0.021(4) 0.021(4) 0.001(4)
C13 0.053(6) 0.096(8) 0.047(5) 0.008(5) 0.011(4) 0.005(5)
C15 0.065(6) 0.060(5) 0.051(5) 0.009(4) 0.028(4) 0.007(4)
C14 0.064(6) 0.090(7) 0.071(7) 0.031(6) 0.022(5) -0.005(5)
C17 0.079(7) 0.063(6) 0.066(7) 0.012(5) 0.013(5) -0.002(5)
C22 0.049(5) 0.060(5) 0.060(6) 0.011(4) 0.005(5) -0.006(4)
C1 0.100(9) 0.081(7) 0.044(5) 0.031(5) 0.010(5) 0.014(6)
C2 0.060(6) 0.175(12) 0.034(5) 0.045(6) 0.025(4) 0.036(7)
C3 0.051(6) 0.170(12) 0.058(6) 0.048(7) 0.025(5) 0.038(7)
O5 0.146(10) 0.117(8) 0.147(9) 0.026(8) 0.085(8) 0.016(8)

loop_
_atom_type_symbol
_atom_type_description
_atom_type_scat_dispersion_real
_atom_type_scat_dispersion_imag
_atom_type_scat_source
C C 0.0033 0.0016 'International Tables Vol C Tables 4.2.6.8 and 6.1.1.4'
H H 0.0000 0.0000 'International Tables Vol C Tables 4.2.6.8 and 6.1.1.4'
Cl Cl 0.1484 0.1585 'International Tables Vol C Tables 4.2.6.8 and 6.1.1.4'
Co Co 0.3494 0.9721 'International Tables Vol C Tables 4.2.6.8 and 6.1.1.4'
N N 0.0061 0.0033 'International Tables Vol C Tables 4.2.6.8 and 6.1.1.4'
O O 0.0106 0.0060 'International Tables Vol C Tables 4.2.6.8 and 6.1.1.4'

loop_
_geom_angle_atom_site_label_1
_geom_angle_atom_site_label_2
_geom_angle_atom_site_label_3
_geom_angle
_geom_angle_site_symmetry_1
_geom_angle_site_symmetry_3
_geom_angle_publ_flag
Cl2 Co1 Cl3 104.21(11) . . ?
Cl2 Co1 Cl4 112.33(11) . . ?
Cl4 Co1 Cl3 110.36(11) . . ?
Cl1 Co1 Cl3 109.89(11) . . ?
Cl1 Co1 Cl2 112.75(13) . . ?
Cl1 Co1 Cl4 107.31(13) . . ?
C10 N2 C4 115.9(7) . . ?
C6 N2 C10 129.0(7) . . ?
C6 N2 C4 114.8(7) . . ?
C18 N4 C16 117.9(7) . . ?
C18 N4 C22 124.8(7) . . ?
C22 N4 C16 116.7(7) . . ?
C8 C8 C7 119.3(9) 2_666 . ?
C8 C8 C9 118.8(9) 2_666 . ?
C7 C8 C9 121.9(7) . . ?
C5 N1 H1 119.8 . . ?
C1 N1 H1 119.8 . . ?
C1 N1 C5 120.5(8) . . ?
C13 N3 H3A 117.8 . . ?
C13 N3 C17 124.3(9) . . ?
C17 N3 H3A 117.8 . . ?
C8 C7 C6 119.8(7) . . ?
C12 C7 C8 120.6(7) 2_666 . ?
C12 C7 C6 119.6(8) 2_666 . ?
C8 C9 C10 119.9(8) . . ?
C11 C9 C8 120.9(7) . . ?
C11 C9 C10 119.1(7) . . ?
C23 C21 C20 119.5(8) . . ?
C23 C21 C22 121.3(8) . . ?
C20 C21 C22 119.1(8) . . ?
O1 C10 N2 122.5(7) . . ?
O1 C10 C9 123.0(8) . . ?
N2 C10 C9 114.5(7) . . ?
O4 C18 N4 120.6(8) . . ?
O4 C18 C19 123.3(9) . . ?
N4 C18 C19 116.0(8) . . ?
C7 C12 H12 119.6 2_666 . ?
C7 C12 C11 120.9(8) 2_666 . ?
C11 C12 H12 119.6 . . ?
O2 C6 N2 122.9(7) . . ?
O2 C6 C7 122.4(7) . . ?
N2 C6 C7 114.7(8) . . ?
C21 C23 H23 119.5 . . ?
C21 C23 C24 121.0(8) . . ?
C24 C23 H23 119.5 . . ?
N1 C5 H5 120.1 . . ?
N1 C5 C4 119.9(9) . . ?
C4 C5 H5 120.1 . . ?
C24 C19 C18 119.1(8) 2_777 . ?
C24 C19 C20 120.6(8) 2_777 . ?
C20 C19 C18 120.3(8) . . ?
C15 C16 N4 123.2(8) . . ?
C15 C16 C17 118.7(9) . . ?
C17 C16 N4 118.0(8) . . ?
C9 C11 C12 119.6(8) . . ?
C9 C11 H11 120.2 . . ?
C12 C11 H11 120.2 . . ?
C5 C4 N2 121.0(8) . . ?
C3 C4 N2 120.9(8) . . ?
C3 C4 C5 118.0(8) . . ?
C23 C24 H24 119.8 . . ?
C19 C24 C23 120.3(8) 2_777 . ?
C19 C24 H24 119.8 2_777 . ?
C19 C20 C21 121.5(8) . . ?
C19 C20 C20 118.8(10) . 2_777 ?
C20 C20 C21 119.7(10) 2_777 . ?
N3 C13 H13 120.0 . . ?
N3 C13 C14 119.9(9) . . ?
C14 C13 H13 120.0 . . ?
C16 C15 H15 120.2 . . ?
C16 C15 C14 119.6(9) . . ?
C14 C15 H15 120.2 . . ?
C13 C14 C15 118.9(10) . . ?
C13 C14 H14 120.6 . . ?
C15 C14 H14 120.6 . . ?
N3 C17 C16 118.5(9) . . ?
N3 C17 H17 120.7 . . ?
C16 C17 H17 120.7 . . ?
O3 C22 N4 119.1(9) . . ?
O3 C22 C21 123.2(9) . . ?
N4 C22 C21 117.7(8) . . ?
N1 C1 H1A 120.3 . . ?
C2 C1 N1 119.4(9) . . ?
C2 C1 H1A 120.3 . . ?
C1 C2 H2 119.8 . . ?
C1 C2 C3 120.5(10) . . ?
C3 C2 H2 119.8 . . ?
C4 C3 H3 119.2 . . ?
C2 C3 C4 121.7(9) . . ?
C2 C3 H3 119.2 . . ?
H5A O5 H5B 104.5 . . ?

loop_
_geom_bond_atom_site_label_1
_geom_bond_atom_site_label_2
_geom_bond_distance
_geom_bond_site_symmetry_2
_geom_bond_publ_flag
Co1 Cl3 2.278(3) . ?
Co1 Cl2 2.258(3) . ?
Co1 Cl4 2.271(3) . ?
Co1 Cl1 2.235(3) . ?
O1 C10 1.216(10) . ?
O2 C6 1.208(10) . ?
O3 C22 1.224(11) . ?
N2 C10 1.394(11) . ?
N2 C6 1.389(11) . ?
N2 C4 1.447(10) . ?
O4 C18 1.201(11) . ?
N4 C18 1.400(12) . ?
N4 C16 1.423(11) . ?
N4 C22 1.417(12) . ?
C8 C8 1.395(15) 2_666 ?
C8 C7 1.406(12) . ?
C8 C9 1.417(11) . ?
N1 H1 0.8600 . ?
N1 C5 1.359(11) . ?
N1 C1 1.356(14) . ?
N3 H3A 0.8600 . ?
N3 C13 1.318(13) . ?
N3 C17 1.314(12) . ?
C7 C12 1.364(11) 2_666 ?
C7 C6 1.510(11) . ?
C9 C10 1.502(11) . ?
C9 C11 1.370(12) . ?
C21 C23 1.368(13) . ?
C21 C20 1.424(12) . ?
C21 C22 1.462(13) . ?
C18 C19 1.490(13) . ?
C12 H12 0.9300 . ?
C12 C11 1.390(11) . ?
C23 H23 0.9300 . ?
C23 C24 1.408(13) . ?
C5 H5 0.9300 . ?
C5 C4 1.371(12) . ?
C19 C24 1.375(12) 2_777 ?
C19 C20 1.409(12) . ?
C16 C15 1.365(12) . ?
C16 C17 1.410(13) . ?
C11 H11 0.9300 . ?
C4 C3 1.344(14) . ?
C24 H24 0.9300 . ?
C20 C20 1.422(17) 2_777 ?
C13 H13 0.9300 . ?
C13 C14 1.356(15) . ?
C15 H15 0.9300 . ?
C15 C14 1.405(13) . ?
C14 H14 0.9300 . ?
C17 H17 0.9300 . ?
C1 H1A 0.9300 . ?
C1 C2 1.329(15) . ?
C2 H2 0.9300 . ?
C2 C3 1.352(14) . ?
C3 H3 0.9300 . ?
O5 H5A 0.8500 . ?
O5 H5B 0.8500 . ?

loop_
_geom_torsion_atom_site_label_1
_geom_torsion_atom_site_label_2
_geom_torsion_atom_site_label_3
_geom_torsion_atom_site_label_4
_geom_torsion
_geom_torsion_site_symmetry_1
_geom_torsion_site_symmetry_2
_geom_torsion_site_symmetry_3
_geom_torsion_site_symmetry_4
_geom_torsion_publ_flag
N2 C4 C3 C2 -175.4(11) . . . . ?
O4 C18 C19 C24 0.8(14) . . . 2_777 ?
O4 C18 C19 C20 179.2(9) . . . . ?
N4 C18 C19 C24 177.6(8) . . . 2_777 ?
N4 C18 C19 C20 -4.1(12) . . . . ?
N4 C16 C15 C14 -177.5(9) . . . . ?
N4 C16 C17 N3 177.9(9) . . . . ?
C8 C8 C7 C12 0.8(12) 2_666 . . 2_666 ?
C8 C8 C7 C6 -179.4(8) 2_666 . . . ?
C8 C8 C9 C10 177.2(8) 2_666 . . . ?
C8 C8 C9 C11 -1.0(13) 2_666 . . . ?
C8 C7 C6 O2 -179.6(8) . . . . ?
C8 C7 C6 N2 0.3(10) . . . . ?
C8 C9 C10 O1 -174.5(7) . . . . ?
C8 C9 C10 N2 4.0(10) . . . . ?
C8 C9 C11 C12 0.7(12) . . . . ?
N1 C5 C4 N2 176.5(8) . . . . ?
N1 C5 C4 C3 -0.7(14) . . . . ?
N1 C1 C2 C3 -1(2) . . . . ?
N3 C13 C14 C15 -0.3(16) . . . . ?
C7 C8 C9 C10 -1.8(11) . . . . ?
C7 C8 C9 C11 -180.0(7) . . . . ?
C7 C12 C11 C9 -0.5(12) 2_666 . . . ?
C9 C8 C7 C12 179.8(7) . . . 2_666 ?
C9 C8 C7 C6 -0.4(11) . . . . ?
C21 C23 C24 C19 1.7(14) . . . 2_777 ?
C10 N2 C6 O2 -177.6(8) . . . . ?
C10 N2 C6 C7 2.4(12) . . . . ?
C10 N2 C4 C5 -78.3(10) . . . . ?
C10 N2 C4 C3 98.8(11) . . . . ?
C10 C9 C11 C12 -177.5(7) . . . . ?
C18 N4 C16 C15 -70.8(12) . . . . ?
C18 N4 C16 C17 110.3(10) . . . . ?
C18 N4 C22 O3 171.2(8) . . . . ?
C18 N4 C22 C21 -8.8(12) . . . . ?
C18 C19 C20 C21 2.2(12) . . . . ?
C18 C19 C20 C20 -179.4(9) . . . 2_777 ?
C12 C7 C6 O2 0.2(12) 2_666 . . . ?
C12 C7 C6 N2 -179.9(7) 2_666 . . . ?
C6 N2 C10 O1 173.9(8) . . . . ?
C6 N2 C10 C9 -4.5(11) . . . . ?
C6 N2 C4 C5 107.4(9) . . . . ?
C6 N2 C4 C3 -75.5(11) . . . . ?
C23 C21 C20 C19 -179.5(9) . . . . ?
C23 C21 C20 C20 2.1(14) . . . 2_777 ?
C23 C21 C22 O3 2.3(14) . . . . ?
C23 C21 C22 N4 -177.7(8) . . . . ?
C5 N1 C1 C2 2.3(15) . . . . ?
C5 C4 C3 C2 1.8(18) . . . . ?
C16 N4 C18 O4 -5.0(12) . . . . ?
C16 N4 C18 C19 178.2(7) . . . . ?
C16 N4 C22 O3 0.6(12) . . . . ?
C16 N4 C22 C21 -179.4(7) . . . . ?
C16 C15 C14 C13 -0.7(16) . . . . ?
C11 C9 C10 O1 3.7(12) . . . . ?
C11 C9 C10 N2 -177.8(7) . . . . ?
C4 N2 C10 O1 0.6(11) . . . . ?
C4 N2 C10 C9 -177.8(6) . . . . ?
C4 N2 C6 O2 -4.2(12) . . . . ?
C4 N2 C6 C7 175.8(7) . . . . ?
C24 C19 C20 C21 -179.5(8) 2_777 . . . ?
C24 C19 C20 C20 -1.0(14) 2_777 . . 2_777 ?
C20 C21 C23 C24 -2.2(13) . . . . ?
C20 C21 C22 O3 -173.9(9) . . . . ?
C20 C21 C22 N4 6.1(12) . . . . ?
C13 N3 C17 C16 0.1(16) . . . . ?
C15 C16 C17 N3 -1.1(15) . . . . ?
C17 N3 C13 C14 0.6(16) . . . . ?
C17 C16 C15 C14 1.3(15) . . . . ?
C22 N4 C18 O4 -175.5(9) . . . . ?
C22 N4 C18 C19 7.6(12) . . . . ?
C22 N4 C16 C15 100.5(10) . . . . ?
C22 N4 C16 C17 -78.4(11) . . . . ?
C22 C21 C23 C24 -178.4(8) . . . . ?
C22 C21 C20 C19 -3.2(12) . . . . ?
C22 C21 C20 C20 178.3(9) . . . 2_777 ?
C1 N1 C5 C4 -1.3(13) . . . . ?
C1 C2 C3 C4 -1(2) . . . . ?
